data_7245273
loop_
_publ_author_name
'Kim, Gyeongwoo'
'Kim, Gyeongmin'
'Kim, Dongwon'
'Jung, Ok-Sang'

_publ_section_title
;
 Subtle metal(II) effects of 2D coordination networks on SCSC guest
 exchange
;
_journal_name_full CrystEngComm
_journal_paper_doi 10.1039/D2CE00837H
_journal_year 2022
_chemical_formula_sum 'C56 H61 Cu N5 O17'
_chemical_formula_weight 1139.63
_space_group_crystal_system monoclinic
_space_group_IT_number 14
_space_group_name_Hall '-P 2yn'
_space_group_name_H-M_alt 'P 1 21/n 1'
_atom_sites_solution_hydrogens geom
_atom_sites_solution_primary dual
_audit_creation_method SHELXL-2019/2
_audit_update_record
;
2022-07-12 deposited with the CCDC.	2022-08-05 downloaded from the CCDC.
;
_cell_angle_alpha 90
_cell_angle_beta 114.4550(10)
_cell_angle_gamma 90
_cell_formula_units_Z 4
_cell_length_a 20.469(2)
_cell_length_b 12.0889(13)
_cell_length_c 22.945(2)
_cell_measurement_reflns_used 9666
_cell_measurement_temperature 173(2)
_cell_measurement_theta_max 22.61
_cell_measurement_theta_min 2.46
_cell_volume 5168.3(9)
_computing_cell_refinement 'Bruker APEX4 software'
_computing_data_collection 'Bruker APEX4 software'
_computing_data_reduction 'Bruker APEX4 software'
_computing_molecular_graphics ORTEP
_computing_publication_material CIFTAB
_computing_structure_refinement 'SHELXL-2019/2 (Sheldrick, 2019)'
_computing_structure_solution 'SHELXT 2018/2 (Sheldrick, 2018)'
_diffrn_ambient_temperature 173(2)
_diffrn_measured_fraction_theta_full 0.997
_diffrn_measured_fraction_theta_max 0.997
_diffrn_measurement_device_type 'Photon II detector'
_diffrn_measurement_method 'phi and omega scans'
_diffrn_radiation_type MoK\a
_diffrn_radiation_wavelength 0.71073
_diffrn_reflns_av_R_equivalents 0.0587
_diffrn_reflns_av_unetI/netI 0.0329
_diffrn_reflns_Laue_measured_fraction_full 0.997
_diffrn_reflns_Laue_measured_fraction_max 0.997
_diffrn_reflns_limit_h_max 22
_diffrn_reflns_limit_h_min -22
_diffrn_reflns_limit_k_max 13
_diffrn_reflns_limit_k_min -13
_diffrn_reflns_limit_l_max 25
_diffrn_reflns_limit_l_min -25
_diffrn_reflns_number 58335
_diffrn_reflns_point_group_measured_fraction_full 0.997
_diffrn_reflns_point_group_measured_fraction_max 0.997
_diffrn_reflns_theta_full 23.483
_diffrn_reflns_theta_max 23.483
_diffrn_reflns_theta_min 1.124
_diffrn_source 'Ius Microfocus'
_exptl_absorpt_coefficient_mu 0.504
_exptl_absorpt_correction_T_max 0.7449
_exptl_absorpt_correction_T_min 0.7040
_exptl_absorpt_correction_type multi-scan
_exptl_absorpt_process_details SADABS
_exptl_crystal_colour blue
_exptl_crystal_density_diffrn 1.465
_exptl_crystal_description block
_exptl_crystal_F_000 2388
_exptl_crystal_size_max 0.180
_exptl_crystal_size_mid 0.110
_exptl_crystal_size_min 0.050
_refine_diff_density_max 0.641
_refine_diff_density_min -0.508
_refine_diff_density_rms 0.084
_refine_ls_extinction_method none
_refine_ls_goodness_of_fit_ref 1.073
_refine_ls_hydrogen_treatment constr
_refine_ls_matrix_type full
_refine_ls_number_parameters 888
_refine_ls_number_reflns 7614
_refine_ls_number_restraints 1077
_refine_ls_restrained_S_all 1.038
_refine_ls_R_factor_all 0.0905
_refine_ls_R_factor_gt 0.0671
_refine_ls_shift/su_max 0.001
_refine_ls_shift/su_mean 0.000
_refine_ls_structure_factor_coef Fsqd
_refine_ls_weighting_details 'w=1/[\s^2^(Fo^2^)+(0.0989P)^2^+14.9558P] where P=(Fo^2^+2Fc^2^)/3'
_refine_ls_weighting_scheme calc
_refine_ls_wR_factor_gt 0.1834
_refine_ls_wR_factor_ref 0.2047
_reflns_Friedel_coverage 0.000
_reflns_number_gt 5828
_reflns_number_total 7614
_reflns_threshold_expression 'I > 2\s(I)'
_cod_data_source_file d2ce00837h2.cif
_cod_data_source_block CuNO3_THF
_cod_depositor_comments
;
The following automatic conversions were performed:

data item '_exptl_absorpt_correction_type' value 'MULTI-SCAN' was
changed to 'multi-scan' in accordance with the
/home/data/users/saulius/crontab/automatic-downloads/rss-feeds/RSC/lib/dictionaries/cif_core.dic
dictionary named 'cif_core.dic' version 2.4.2 last updated on
2011-04-26.

Automatic conversion script
Id: cif_fix_values 7556 2019-12-06 15:28:31Z antanas 
;
_cod_original_cell_volume 5168.5(9)
_cod_original_sg_symbol_H-M 'P 21/n'
_cod_database_code 7245273
_shelx_shelxl_version_number 2019/2
_shelx_space_group_comment
;
The symmetry employed for this shelxl refinement is uniquely defined
by the following loop, which should always be used as a source of
symmetry information in preference to the above space-group names.
They are only intended as comments.
;
_shelx_estimated_absorpt_t_min 0.915
_shelx_estimated_absorpt_t_max 0.975

loop_
_space_group_symop_operation_xyz
'x, y, z'
'-x+1/2, y+1/2, -z+1/2'
'-x, -y, -z'
'x-1/2, -y-1/2, z-1/2'

loop_
_atom_site_label
_atom_site_type_symbol
_atom_site_fract_x
_atom_site_fract_y
_atom_site_fract_z
_atom_site_U_iso_or_equiv
_atom_site_adp_type
_atom_site_occupancy
_atom_site_site_symmetry_order
_atom_site_calc_flag
_atom_site_refinement_flags_posn
_atom_site_refinement_flags_adp
_atom_site_refinement_flags_occupancy
_atom_site_disorder_assembly
_atom_site_disorder_group
C1C C 0.2480(5) 0.1847(7) 0.7209(4) 0.093(2) Uani 1 1 d . U . . .
H1CA H 0.269148 0.192936 0.689417 0.112 Uiso 1 1 calc R U . . .
H1CB H 0.208313 0.238593 0.710414 0.112 Uiso 1 1 calc R U . . .
C1E C 0.4868(9) 0.6733(17) 0.7148(9) 0.213(7) Uani 1 1 d . U . . .
H1EA H 0.523499 0.678895 0.697269 0.256 Uiso 1 1 calc R U . . .
H1EB H 0.489521 0.597680 0.732247 0.256 Uiso 1 1 calc R U . . .
C2 C 0.4817(3) 0.2126(4) 0.7519(2) 0.0332(11) Uani 1 1 d . U . . .
H2 H 0.516398 0.173942 0.787226 0.040 Uiso 1 1 calc R U . . .
C2C C 0.2211(5) 0.0711(7) 0.7193(5) 0.098(3) Uani 1 1 d . U . . .
H2CA H 0.177132 0.071072 0.727302 0.118 Uiso 1 1 calc R U . . .
H2CB H 0.209999 0.036231 0.677184 0.118 Uiso 1 1 calc R U . . .
C2E C 0.5044(9) 0.7547(16) 0.7682(9) 0.214(7) Uani 1 1 d . U . . .
H2EA H 0.533469 0.817122 0.763996 0.257 Uiso 1 1 calc R U . . .
H2EB H 0.529698 0.719322 0.810627 0.257 Uiso 1 1 calc R U . . .
O3 O 0.49148(19) 0.2718(3) 0.87387(15) 0.0420(9) Uani 1 1 d . U . . .
N2 N 0.3554(2) 0.3866(4) 1.0074(2) 0.0389(10) Uani 1 1 d . U . . .
C3 C 0.4458(3) 0.3037(4) 0.7619(2) 0.0352(11) Uani 1 1 d . U . . .
C3C C 0.2797(5) 0.0121(8) 0.7705(4) 0.099(3) Uani 1 1 d . U . . .
H3CA H 0.261835 -0.026255 0.799130 0.119 Uiso 1 1 calc R U . . .
H3CB H 0.301850 -0.042998 0.752326 0.119 Uiso 1 1 calc R U . . .
C3E C 0.4294(8) 0.7907(16) 0.7570(7) 0.195(6) Uani 1 1 d . U . . .
H3EA H 0.416362 0.760827 0.790908 0.234 Uiso 1 1 calc R U . . .
H3EB H 0.426499 0.872372 0.757425 0.234 Uiso 1 1 calc R U . . .
O4 O 0.4550(2) 0.4445(3) 0.83671(18) 0.0555(11) Uani 1 1 d . U . . .
N3 N 0.2396(2) 0.7495(3) 0.46541(19) 0.0342(9) Uani 1 1 d . U . . .
C4 C 0.3918(3) 0.3544(4) 0.7111(2) 0.0396(12) Uani 1 1 d . U . . .
H4 H 0.366160 0.414311 0.718385 0.048 Uiso 1 1 calc R U . . .
C4C C 0.3297(8) 0.0957(11) 0.8041(7) 0.158(4) Uani 1 1 d . U . . .
H4CA H 0.374048 0.086524 0.797159 0.190 Uiso 1 1 calc R U . . .
H4CB H 0.342552 0.088888 0.850557 0.190 Uiso 1 1 calc R U . . .
C4E C 0.3808(7) 0.7474(16) 0.6943(7) 0.176(5) Uani 1 1 d . U . . .
H4EA H 0.344835 0.697838 0.699112 0.211 Uiso 1 1 calc R U . . .
H4EB H 0.355089 0.809156 0.665649 0.211 Uiso 1 1 calc R U . . .
O5 O 0.31976(18) 0.3573(3) 0.53931(16) 0.0391(8) Uani 1 1 d . U . . .
N4 N 0.8606(5) -0.0357(6) 0.6418(4) 0.042(2) Uani 0.869(9) 1 d . U P A 5
O7 O 0.8263(2) -0.0568(4) 0.5829(2) 0.0430(13) Uani 0.869(9) 1 d . U P A 5
O8 O 0.8912(3) -0.1095(6) 0.6790(3) 0.076(2) Uani 0.869(9) 1 d . U P A 5
O9 O 0.8623(3) 0.0645(5) 0.6581(3) 0.0591(15) Uani 0.869(9) 1 d . U P A 5
N4' N 0.871(4) -0.004(5) 0.652(4) 0.044(7) Uani 0.131(9) 1 d D U P A 6
O7' O 0.8433(18) 0.074(2) 0.619(2) 0.044(5) Uani 0.131(9) 1 d D U P A 6
O8' O 0.842(2) -0.109(4) 0.619(2) 0.068(9) Uani 0.131(9) 1 d . U P A 6
O9' O 0.9040(17) -0.034(3) 0.7045(14) 0.054(8) Uani 0.131(9) 1 d . U P A 6
N5 N 0.6991(3) -0.0283(5) 0.4113(3) 0.0547(13) Uani 1 1 d . U . B 7
O10 O 0.7314(3) -0.1100(4) 0.4414(3) 0.0734(13) Uani 1 1 d . U . B 7
O11 O 0.6945(2) 0.0568(3) 0.44021(19) 0.0533(10) Uani 1 1 d . U . B 7
O12 O 0.6670(4) -0.0268(5) 0.3518(2) 0.105(2) Uani 1 1 d . U . B 7
C5 C 0.3748(3) 0.3182(4) 0.6493(2) 0.0365(12) Uani 1 1 d . U . . .
O6 O 0.2639(2) 0.4146(4) 0.6007(2) 0.0651(13) Uani 1 1 d . U . . .
C6 C 0.4132(3) 0.2323(4) 0.6388(2) 0.0328(11) Uani 1 1 d . U . . .
H6 H 0.403127 0.209727 0.596261 0.039 Uiso 1 1 calc R U . . .
C7 C 0.5046(3) 0.0833(4) 0.6788(2) 0.0332(11) Uani 1 1 d . U . . .
C8 C 0.5137(2) -0.0230(4) 0.5955(2) 0.0311(11) Uani 1 1 d . U . . .
C9 C 0.4819(3) -0.1227(5) 0.5793(3) 0.0423(13) Uani 1 1 d . U . . .
H9 H 0.440435 -0.139237 0.586418 0.051 Uiso 1 1 calc R U . . .
C10 C 0.5107(3) -0.2021(5) 0.5519(3) 0.0497(14) Uani 1 1 d . U . . .
H10 H 0.488546 -0.272634 0.540666 0.060 Uiso 1 1 calc R U . . .
Cu1 Cu 0.77831(3) 0.08314(5) 0.53848(3) 0.0376(2) Uani 1 1 d . U . . .
O1 O 0.48046(17) 0.0610(3) 0.61601(14) 0.0334(8) Uani 1 1 d . U . . .
O1A O 0.7943(15) -0.0763(18) 0.7921(10) 0.221(7) Uani 0.427(9) 1 d D U P C 1
C1A C 0.741(2) -0.075(2) 0.7259(12) 0.199(8) Uani 0.427(9) 1 d D U P C 1
H1AA H 0.762686 -0.040397 0.698611 0.239 Uiso 0.427(9) 1 calc R U P C 1
H1AB H 0.699602 -0.030141 0.722463 0.239 Uiso 0.427(9) 1 calc R U P C 1
C2A C 0.7166(17) -0.193(3) 0.7018(11) 0.199(7) Uani 0.427(9) 1 d D U P C 1
H2AA H 0.669188 -0.210215 0.701738 0.239 Uiso 0.427(9) 1 calc R U P C 1
H2AB H 0.714561 -0.205806 0.658483 0.239 Uiso 0.427(9) 1 calc R U P C 1
C3A C 0.7769(17) -0.2610(18) 0.7529(12) 0.189(7) Uani 0.427(9) 1 d D U P C 1
H3AA H 0.760047 -0.335175 0.758751 0.227 Uiso 0.427(9) 1 calc R U P C 1
H3AB H 0.818865 -0.269036 0.742178 0.227 Uiso 0.427(9) 1 calc R U P C 1
C4A C 0.7941(15) -0.188(2) 0.8117(8) 0.157(6) Uani 0.427(9) 1 d D U P C 1
H4AA H 0.757449 -0.198015 0.828893 0.189 Uiso 0.427(9) 1 calc R U P C 1
H4AB H 0.841604 -0.207571 0.845510 0.189 Uiso 0.427(9) 1 calc R U P C 1
O2A O 0.7175(11) -0.1131(13) 0.7549(9) 0.204(6) Uani 0.573(9) 1 d D U P C 2
C5A C 0.7677(13) -0.166(2) 0.7206(12) 0.187(6) Uani 0.573(9) 1 d D U P C 2
H5AA H 0.762502 -0.124874 0.681546 0.225 Uiso 0.573(9) 1 calc R U P C 2
H5AB H 0.818958 -0.170745 0.750456 0.225 Uiso 0.573(9) 1 calc R U P C 2
C6A C 0.7312(14) -0.2794(17) 0.7053(10) 0.192(7) Uani 0.573(9) 1 d D U P C 2
H6AA H 0.700433 -0.287502 0.659008 0.230 Uiso 0.573(9) 1 calc R U P C 2
H6AB H 0.766726 -0.340188 0.719408 0.230 Uiso 0.573(9) 1 calc R U P C 2
C7A C 0.6867(12) -0.275(2) 0.7446(11) 0.166(6) Uani 0.573(9) 1 d D U P C 2
H7AA H 0.635922 -0.262052 0.715237 0.199 Uiso 0.573(9) 1 calc R U P C 2
H7AB H 0.689222 -0.348696 0.764678 0.199 Uiso 0.573(9) 1 calc R U P C 2
C8A C 0.7057(11) -0.2023(16) 0.7883(8) 0.120(5) Uani 0.573(9) 1 d D U P C 2
H8AA H 0.749995 -0.223749 0.825608 0.144 Uiso 0.573(9) 1 calc R U P C 2
H8AB H 0.667209 -0.186165 0.802572 0.144 Uiso 0.573(9) 1 calc R U P C 2
O1B O 0.5679(19) 0.362(2) 0.6206(16) 0.260(8) Uani 0.451(12) 1 d D U P D 3
C1B C 0.6061(17) 0.413(3) 0.5872(19) 0.225(8) Uani 0.451(12) 1 d D U P D 3
H1BA H 0.602937 0.366568 0.550636 0.270 Uiso 0.451(12) 1 calc R U P D 3
H1BB H 0.657323 0.423030 0.616295 0.270 Uiso 0.451(12) 1 calc R U P D 3
C2B C 0.571(2) 0.525(3) 0.5635(14) 0.253(9) Uani 0.451(12) 1 d D U P D 3
H2B1 H 0.572659 0.546119 0.522591 0.303 Uiso 0.451(12) 1 calc R U P D 3
H2B2 H 0.593342 0.583929 0.595582 0.303 Uiso 0.451(12) 1 calc R U P D 3
C3B C 0.4930(16) 0.503(3) 0.5546(15) 0.268(9) Uani 0.451(12) 1 d D U P D 3
H3B1 H 0.465604 0.571991 0.551793 0.321 Uiso 0.451(12) 1 calc R U P D 3
H3B2 H 0.466303 0.454483 0.517623 0.321 Uiso 0.451(12) 1 calc R U P D 3
C4B C 0.516(3) 0.444(4) 0.6192(18) 0.275(9) Uani 0.451(12) 1 d D U P D 3
H4BA H 0.537320 0.497167 0.655024 0.330 Uiso 0.451(12) 1 calc R U P D 3
H4BB H 0.473955 0.408281 0.622620 0.330 Uiso 0.451(12) 1 calc R U P D 3
O2B O 0.5987(18) 0.545(3) 0.6568(14) 0.278(8) Uani 0.549(12) 1 d D U P D 4
C5B C 0.545(2) 0.459(4) 0.6364(18) 0.276(9) Uani 0.549(12) 1 d D U P D 4
H5B1 H 0.502942 0.484926 0.643589 0.331 Uiso 0.549(12) 1 calc R U P D 4
H5B2 H 0.564693 0.393507 0.663833 0.331 Uiso 0.549(12) 1 calc R U P D 4
C6B C 0.519(3) 0.423(4) 0.5657(17) 0.259(8) Uani 0.549(12) 1 d D U P D 4
H6B1 H 0.527512 0.343182 0.563903 0.310 Uiso 0.549(12) 1 calc R U P D 4
H6B2 H 0.466408 0.436137 0.543465 0.310 Uiso 0.549(12) 1 calc R U P D 4
C7B C 0.557(2) 0.487(3) 0.5306(19) 0.242(8) Uani 0.549(12) 1 d D U P D 4
H7B1 H 0.530876 0.553374 0.507331 0.290 Uiso 0.549(12) 1 calc R U P D 4
H7B2 H 0.572830 0.440046 0.503619 0.290 Uiso 0.549(12) 1 calc R U P D 4
C8B C 0.625(2) 0.514(4) 0.6098(18) 0.234(8) Uani 0.549(12) 1 d D U P D 4
H8B1 H 0.654679 0.446444 0.625176 0.280 Uiso 0.549(12) 1 calc R U P D 4
H8B2 H 0.656513 0.573375 0.606716 0.280 Uiso 0.549(12) 1 calc R U P D 4
O1C O 0.2994(4) 0.2026(5) 0.7821(3) 0.122(2) Uani 1 1 d . U . . .
O1D O 0.513(2) -0.024(4) 0.9392(18) 0.294(13) Uani 0.315(13) 1 d D U P E -1
C1D C 0.4439(18) -0.057(3) 0.9360(17) 0.291(13) Uani 0.315(13) 1 d D U P E -1
H1D1 H 0.410862 -0.075869 0.891485 0.349 Uiso 0.315(13) 1 calc R U P E -1
H1D2 H 0.422327 0.003452 0.951283 0.349 Uiso 0.315(13) 1 calc R U P E -1
C2D C 0.4582(14) -0.1586(16) 0.9796(9) 0.306(13) Uani 0.315(13) 1 d D U P E -1
H2D1 H 0.423049 -0.163751 0.998832 0.368 Uiso 0.315(13) 1 calc R U P E -1
H2D2 H 0.456765 -0.227677 0.955923 0.368 Uiso 0.315(13) 1 calc R U P E -1
C3D C 0.5339(11) -0.1354(10) 1.0305(12) 0.307(13) Uani 0.315(13) 1 d D U P E -1
H3D1 H 0.558379 -0.204347 1.051546 0.368 Uiso 0.315(13) 1 calc R U P E -1
H3D2 H 0.532979 -0.083109 1.063358 0.368 Uiso 0.315(13) 1 calc R U P E -1
C4D C 0.5697(19) -0.084(4) 0.990(3) 0.293(14) Uani 0.315(13) 1 d D U P E -1
H4D1 H 0.608690 -0.032602 1.016056 0.352 Uiso 0.315(13) 1 calc R U P E -1
H4D2 H 0.590169 -0.141739 0.971961 0.352 Uiso 0.315(13) 1 calc R U P E -1
O2D O 0.459(2) -0.008(4) 0.9768(19) 0.286(10) Uani 0.685(13) 1 d D U P E -2
C5D C 0.525(2) 0.003(6) 1.035(2) 0.296(12) Uani 0.685(13) 1 d D U P E -2
H5D1 H 0.561212 0.044932 1.025492 0.355 Uiso 0.685(13) 1 calc R U P E -2
H5D2 H 0.545246 -0.071186 1.050604 0.355 Uiso 0.685(13) 1 calc R U P E -2
C6D C 0.5115(16) 0.063(3) 1.0879(14) 0.309(13) Uani 0.685(13) 1 d D U P E -2
H6D1 H 0.512973 0.011592 1.121905 0.371 Uiso 0.685(13) 1 calc R U P E -2
H6D2 H 0.546678 0.123499 1.107343 0.371 Uiso 0.685(13) 1 calc R U P E -2
C7D C 0.4358(17) 0.109(2) 1.0502(17) 0.275(12) Uani 0.685(13) 1 d D U P E -2
H7D1 H 0.437135 0.183056 1.032319 0.331 Uiso 0.685(13) 1 calc R U P E -2
H7D2 H 0.408561 0.113225 1.077093 0.331 Uiso 0.685(13) 1 calc R U P E -2
C8D C 0.4038(15) 0.022(3) 0.9970(14) 0.279(12) Uani 0.685(13) 1 d D U P E -2
H8D1 H 0.387927 -0.043719 1.013398 0.335 Uiso 0.685(13) 1 calc R U P E -2
H8D2 H 0.361923 0.053009 0.960619 0.335 Uiso 0.685(13) 1 calc R U P E -2
O1E O 0.4227(5) 0.6873(10) 0.6675(4) 0.183(4) Uani 1 1 d . U . . .
N1 N 0.6975(2) 0.0498(3) 0.5647(2) 0.0372(10) Uani 1 1 d . U . . .
C11 C 0.5698(3) -0.1793(4) 0.5412(3) 0.0422(13) Uani 1 1 d . U . . .
H11 H 0.588171 -0.233284 0.521893 0.051 Uiso 1 1 calc R U . . .
C12 C 0.6038(3) -0.0754(4) 0.5587(2) 0.0318(11) Uani 1 1 d . U . . .
C13 C 0.5763(2) 0.0050(4) 0.5873(2) 0.0297(10) Uani 1 1 d . U . . .
C14 C 0.6122(3) 0.1066(4) 0.6044(2) 0.0360(12) Uani 1 1 d . U . . .
H14 H 0.594936 0.162381 0.623585 0.043 Uiso 1 1 calc R U . . .
C15 C 0.6710(3) 0.1254(4) 0.5936(3) 0.0422(13) Uani 1 1 d . U . . .
H15 H 0.695151 0.194107 0.606684 0.051 Uiso 1 1 calc R U . . .
C16 C 0.6645(3) -0.0459(4) 0.5482(2) 0.0360(12) Uani 1 1 d . U . . .
H16 H 0.682839 -0.098392 0.528007 0.043 Uiso 1 1 calc R U . . .
C17 C 0.4647(3) 0.3491(4) 0.8271(2) 0.0389(12) Uani 1 1 d . U . . .
C18 C 0.5105(3) 0.3076(4) 0.9375(2) 0.0385(12) Uani 1 1 d . U . . .
C19 C 0.5805(3) 0.3127(4) 0.9775(2) 0.0422(13) Uani 1 1 d . U . . .
H19 H 0.615822 0.295129 0.962170 0.051 Uiso 1 1 calc R U . . .
C20 C 0.6016(3) 0.3438(5) 1.0415(3) 0.0436(13) Uani 1 1 d . U . . .
H20 H 0.651025 0.346521 1.069774 0.052 Uiso 1 1 calc R U . . .
C21 C 0.5510(3) 0.3700(4) 1.0629(3) 0.0405(12) Uani 1 1 d . U . . .
H21 H 0.565559 0.392100 1.106178 0.049 Uiso 1 1 calc R U . . .
C22 C 0.4785(3) 0.3652(4) 1.0229(2) 0.0346(11) Uani 1 1 d . U . . .
C23 C 0.4564(3) 0.3326(4) 0.9582(2) 0.0347(11) Uani 1 1 d . U . . .
C24 C 0.3813(3) 0.3265(5) 0.9195(2) 0.0433(13) Uani 1 1 d . U . . .
H24 H 0.364140 0.303915 0.876029 0.052 Uiso 1 1 calc R U . . .
C25 C 0.3347(3) 0.3530(4) 0.9449(2) 0.0398(12) Uani 1 1 d . U . . .
H25 H 0.284840 0.348162 0.918327 0.048 Uiso 1 1 calc R U . . .
C26 C 0.4245(3) 0.3929(4) 1.0435(2) 0.0362(12) Uani 1 1 d . U . . .
H26 H 0.439077 0.417785 1.086353 0.043 Uiso 1 1 calc R U . . .
C27 C 0.3134(3) 0.3688(5) 0.5963(3) 0.0436(13) Uani 1 1 d . U . . .
C28 C 0.2651(3) 0.4052(4) 0.4857(2) 0.0376(12) Uani 1 1 d . U . . .
C29 C 0.2215(3) 0.3384(5) 0.4377(3) 0.0455(13) Uani 1 1 d . U . . .
H29 H 0.226914 0.260341 0.441744 0.055 Uiso 1 1 calc R U . . .
C30 C 0.1692(3) 0.3841(5) 0.3829(3) 0.0564(16) Uani 1 1 d . U . . .
H30 H 0.139121 0.336816 0.349442 0.068 Uiso 1 1 calc R U . . .
C31 C 0.1602(3) 0.4954(5) 0.3761(3) 0.0523(15) Uani 1 1 d . U . . .
H31 H 0.123697 0.525357 0.338428 0.063 Uiso 1 1 calc R U . . .
C32 C 0.2047(3) 0.5661(4) 0.4248(2) 0.0367(12) Uani 1 1 d . U . . .
C33 C 0.2602(3) 0.5210(4) 0.4808(2) 0.0319(11) Uani 1 1 d . U . . .
C34 C 0.3059(3) 0.5958(4) 0.5265(2) 0.0383(12) Uani 1 1 d . U . . .
H34 H 0.344671 0.568903 0.563682 0.046 Uiso 1 1 calc R U . . .
C35 C 0.2947(3) 0.7048(4) 0.5176(3) 0.0413(12) Uani 1 1 d . U . . .
H35 H 0.326424 0.753623 0.549075 0.050 Uiso 1 1 calc R U . . .
C36 C 0.1978(3) 0.6818(4) 0.4216(2) 0.0367(11) Uani 1 1 d . U . . .
H36 H 0.160046 0.712799 0.385129 0.044 Uiso 1 1 calc R U . . .
C1 C 0.4660(2) 0.1793(4) 0.6897(2) 0.0314(11) Uani 1 1 d . U . . .
O2 O 0.5521(2) 0.0330(3) 0.71928(17) 0.0563(11) Uani 1 1 d . U . . .

loop_
_atom_site_aniso_label
_atom_site_aniso_U_11
_atom_site_aniso_U_22
_atom_site_aniso_U_33
_atom_site_aniso_U_23
_atom_site_aniso_U_13
_atom_site_aniso_U_12
C1C 0.103(6) 0.083(5) 0.092(6) 0.004(5) 0.038(5) -0.016(5)
C1E 0.145(10) 0.257(14) 0.174(12) 0.058(11) 0.003(10) 0.020(11)
C2 0.031(3) 0.040(3) 0.030(3) -0.004(2) 0.014(2) 0.002(2)
C2C 0.088(6) 0.091(6) 0.104(6) 0.008(5) 0.029(5) -0.024(5)
C2E 0.150(10) 0.215(14) 0.203(13) 0.062(11) -0.001(11) 0.020(11)
O3 0.051(2) 0.049(2) 0.0303(18) -0.0075(16) 0.0211(16) 0.0104(17)
N2 0.038(2) 0.044(2) 0.040(2) -0.007(2) 0.022(2) -0.005(2)
C3 0.038(3) 0.038(3) 0.034(3) -0.005(2) 0.019(2) 0.004(2)
C3C 0.113(6) 0.088(6) 0.102(6) 0.008(5) 0.050(5) -0.023(5)
C3E 0.146(10) 0.269(14) 0.147(10) 0.030(10) 0.036(9) 0.048(10)
O4 0.084(3) 0.044(2) 0.048(2) -0.0082(18) 0.037(2) 0.013(2)
N3 0.034(2) 0.031(2) 0.042(2) 0.0044(19) 0.020(2) 0.0017(18)
C4 0.048(3) 0.039(3) 0.040(3) 0.002(2) 0.027(2) 0.011(2)
C4C 0.158(7) 0.123(7) 0.143(7) 0.014(6) 0.013(6) -0.013(6)
C4E 0.114(9) 0.287(13) 0.128(9) 0.036(10) 0.052(7) 0.020(9)
O5 0.046(2) 0.0366(19) 0.0368(19) 0.0080(15) 0.0196(16) 0.0088(16)
N4 0.043(4) 0.032(4) 0.059(5) 0.010(4) 0.030(3) -0.001(4)
O7 0.050(3) 0.034(3) 0.059(3) -0.001(2) 0.036(2) 0.003(2)
O8 0.073(4) 0.073(5) 0.084(5) 0.045(4) 0.036(3) 0.022(3)
O9 0.065(3) 0.056(4) 0.054(4) -0.004(3) 0.022(3) -0.005(3)
N4' 0.050(10) 0.043(11) 0.055(10) 0.010(11) 0.037(9) 0.000(11)
O7' 0.046(9) 0.042(9) 0.059(9) 0.009(9) 0.037(8) -0.004(8)
O8' 0.077(16) 0.054(16) 0.075(17) 0.017(16) 0.032(14) -0.003(15)
O9' 0.060(15) 0.050(16) 0.034(13) 0.006(13) 0.002(12) -0.003(13)
N5 0.066(3) 0.059(3) 0.054(3) -0.019(3) 0.040(3) -0.028(3)
O10 0.067(3) 0.070(3) 0.096(4) -0.013(3) 0.047(3) -0.002(3)
O11 0.049(2) 0.061(3) 0.057(2) -0.017(2) 0.028(2) -0.0115(19)
O12 0.168(6) 0.102(4) 0.059(3) -0.031(3) 0.061(4) -0.067(4)
C5 0.039(3) 0.038(3) 0.039(3) 0.005(2) 0.022(2) 0.009(2)
O6 0.063(3) 0.087(3) 0.058(3) 0.025(2) 0.038(2) 0.041(2)
C6 0.035(3) 0.040(3) 0.029(3) -0.002(2) 0.019(2) 0.000(2)
C7 0.034(3) 0.041(3) 0.027(3) -0.002(2) 0.015(2) 0.005(2)
C8 0.030(2) 0.040(3) 0.027(2) -0.003(2) 0.016(2) 0.006(2)
C9 0.040(3) 0.049(3) 0.046(3) -0.006(3) 0.027(3) -0.005(2)
C10 0.056(3) 0.040(3) 0.062(4) -0.012(3) 0.033(3) -0.013(3)
Cu1 0.0384(4) 0.0363(4) 0.0501(4) 0.0057(3) 0.0303(3) 0.0025(3)
O1 0.0336(18) 0.043(2) 0.0282(17) -0.0037(14) 0.0178(14) 0.0104(15)
O1A 0.224(13) 0.264(14) 0.139(11) 0.054(11) 0.041(11) 0.051(13)
C1A 0.212(14) 0.256(15) 0.129(12) 0.065(12) 0.068(12) 0.052(14)
C2A 0.211(12) 0.239(14) 0.129(10) 0.058(11) 0.053(11) 0.063(13)
C3A 0.206(12) 0.226(14) 0.126(11) 0.076(11) 0.058(11) 0.067(13)
C4A 0.190(11) 0.201(13) 0.094(9) 0.089(9) 0.073(10) 0.055(12)
O2A 0.206(11) 0.251(12) 0.152(9) 0.047(9) 0.071(9) 0.062(11)
C5A 0.203(12) 0.241(13) 0.129(9) 0.059(10) 0.079(9) 0.056(12)
C6A 0.205(13) 0.236(15) 0.130(11) 0.055(12) 0.064(11) 0.073(13)
C7A 0.181(12) 0.230(14) 0.113(10) 0.062(10) 0.088(9) 0.051(12)
C8A 0.157(10) 0.165(11) 0.076(8) 0.046(8) 0.085(8) 0.066(9)
O1B 0.292(16) 0.241(15) 0.304(16) -0.066(13) 0.182(13) -0.001(13)
C1B 0.264(15) 0.239(15) 0.274(15) -0.071(13) 0.212(13) -0.010(13)
C2B 0.280(15) 0.259(14) 0.294(15) -0.056(13) 0.194(13) -0.021(12)
C3B 0.290(15) 0.263(15) 0.303(16) -0.048(14) 0.176(14) -0.023(13)
C4B 0.294(16) 0.267(15) 0.313(15) -0.048(13) 0.174(14) -0.030(13)
O2B 0.301(15) 0.268(15) 0.313(15) -0.045(13) 0.174(13) -0.039(12)
C5B 0.297(16) 0.265(15) 0.310(15) -0.054(13) 0.170(14) -0.030(13)
C6B 0.290(15) 0.255(14) 0.294(15) -0.070(12) 0.185(13) -0.017(12)
C7B 0.275(15) 0.248(15) 0.284(16) -0.080(13) 0.197(13) -0.009(13)
C8B 0.265(16) 0.253(15) 0.281(16) -0.052(13) 0.210(13) -0.015(13)
O1C 0.175(6) 0.086(4) 0.079(4) -0.019(3) 0.027(4) -0.027(4)
O1D 0.286(19) 0.279(18) 0.28(2) -0.021(18) 0.086(16) -0.021(17)
C1D 0.283(19) 0.272(18) 0.29(2) -0.014(18) 0.089(16) -0.028(18)
C2D 0.291(19) 0.276(18) 0.30(2) -0.011(18) 0.073(16) -0.034(18)
C3D 0.30(2) 0.278(19) 0.30(2) -0.007(18) 0.078(17) -0.027(18)
C4D 0.29(2) 0.274(19) 0.29(2) -0.007(18) 0.093(17) -0.026(18)
O2D 0.274(15) 0.261(14) 0.288(16) -0.012(12) 0.081(10) -0.031(13)
C5D 0.289(18) 0.266(16) 0.289(19) -0.013(16) 0.075(14) -0.030(16)
C6D 0.29(2) 0.264(19) 0.30(2) -0.014(18) 0.058(18) -0.038(18)
C7D 0.27(2) 0.241(19) 0.27(2) -0.009(17) 0.070(17) -0.046(18)
C8D 0.268(19) 0.253(19) 0.28(2) -0.021(16) 0.081(16) -0.043(17)
O1E 0.131(7) 0.244(10) 0.128(7) 0.024(7) 0.006(5) 0.015(7)
N1 0.041(2) 0.032(2) 0.048(3) -0.0005(19) 0.028(2) 0.0022(19)
C11 0.051(3) 0.035(3) 0.052(3) -0.008(2) 0.032(3) 0.000(2)
C12 0.036(3) 0.032(3) 0.032(3) -0.001(2) 0.019(2) 0.002(2)
C13 0.032(2) 0.035(3) 0.025(2) 0.0003(19) 0.015(2) 0.006(2)
C14 0.043(3) 0.032(3) 0.045(3) -0.008(2) 0.029(2) 0.000(2)
C15 0.049(3) 0.033(3) 0.055(3) -0.005(2) 0.032(3) -0.006(2)
C16 0.041(3) 0.037(3) 0.041(3) -0.002(2) 0.028(2) 0.005(2)
C17 0.043(3) 0.043(3) 0.038(3) -0.006(2) 0.024(2) 0.005(2)
C18 0.047(3) 0.040(3) 0.036(3) -0.003(2) 0.025(2) 0.004(2)
C19 0.044(3) 0.048(3) 0.045(3) -0.005(2) 0.028(3) 0.002(2)
C20 0.036(3) 0.052(3) 0.044(3) -0.004(3) 0.018(2) 0.002(2)
C21 0.041(3) 0.042(3) 0.040(3) -0.003(2) 0.019(2) 0.003(2)
C22 0.038(3) 0.032(3) 0.038(3) -0.006(2) 0.019(2) -0.001(2)
C23 0.042(3) 0.032(3) 0.034(3) -0.003(2) 0.020(2) -0.001(2)
C24 0.044(3) 0.051(3) 0.035(3) -0.011(2) 0.017(2) -0.003(3)
C25 0.032(3) 0.049(3) 0.037(3) -0.007(2) 0.013(2) 0.000(2)
C26 0.045(3) 0.035(3) 0.034(3) -0.004(2) 0.021(2) 0.000(2)
C27 0.051(3) 0.046(3) 0.042(3) 0.013(2) 0.026(3) 0.015(3)
C28 0.038(3) 0.034(3) 0.040(3) 0.007(2) 0.015(2) 0.005(2)
C29 0.044(3) 0.033(3) 0.057(3) -0.004(3) 0.018(3) -0.003(2)
C30 0.047(3) 0.045(3) 0.059(4) -0.010(3) 0.005(3) -0.009(3)
C31 0.051(3) 0.046(3) 0.046(3) -0.006(3) 0.006(3) -0.001(3)
C32 0.035(3) 0.034(3) 0.039(3) 0.004(2) 0.013(2) 0.000(2)
C33 0.035(3) 0.029(3) 0.032(3) 0.002(2) 0.015(2) 0.001(2)
C34 0.032(3) 0.040(3) 0.035(3) -0.001(2) 0.006(2) -0.001(2)
C35 0.037(3) 0.036(3) 0.047(3) -0.006(2) 0.013(2) -0.006(2)
C36 0.035(3) 0.036(3) 0.037(3) 0.004(2) 0.012(2) 0.001(2)
C1 0.027(2) 0.038(3) 0.031(3) -0.003(2) 0.015(2) 0.001(2)
O2 0.067(3) 0.062(3) 0.033(2) -0.0016(19) 0.014(2) 0.034(2)

loop_
_atom_type_symbol
_atom_type_description
_atom_type_scat_dispersion_real
_atom_type_scat_dispersion_imag
_atom_type_scat_source
C C 0.0033 0.0016 'International Tables Vol C Tables 4.2.6.8 and 6.1.1.4'
H H 0.0000 0.0000 'International Tables Vol C Tables 4.2.6.8 and 6.1.1.4'
N N 0.0061 0.0033 'International Tables Vol C Tables 4.2.6.8 and 6.1.1.4'
O O 0.0106 0.0060 'International Tables Vol C Tables 4.2.6.8 and 6.1.1.4'
Cu Cu 0.3201 1.2651 'International Tables Vol C Tables 4.2.6.8 and 6.1.1.4'

loop_
_geom_angle_atom_site_label_1
_geom_angle_atom_site_label_2
_geom_angle_atom_site_label_3
_geom_angle
_geom_angle_site_symmetry_1
_geom_angle_site_symmetry_3
_geom_angle_publ_flag
O1C C1C C2C 107.0(7) . . ?
O1C C1C H1CA 110.3 . . ?
C2C C1C H1CA 110.3 . . ?
O1C C1C H1CB 110.3 . . ?
C2C C1C H1CB 110.3 . . ?
H1CA C1C H1CB 108.6 . . ?
O1E C1E C2E 114.1(17) . . ?
O1E C1E H1EA 108.7 . . ?
C2E C1E H1EA 108.7 . . ?
O1E C1E H1EB 108.7 . . ?
C2E C1E H1EB 108.7 . . ?
H1EA C1E H1EB 107.6 . . ?
C1 C2 C3 119.1(4) . . ?
C1 C2 H2 120.5 . . ?
C3 C2 H2 120.5 . . ?
C3C C2C C1C 105.0(7) . . ?
C3C C2C H2CA 110.8 . . ?
C1C C2C H2CA 110.8 . . ?
C3C C2C H2CB 110.8 . . ?
C1C C2C H2CB 110.8 . . ?
H2CA C2C H2CB 108.8 . . ?
C1E C2E C3E 99.5(14) . . ?
C1E C2E H2EA 111.9 . . ?
C3E C2E H2EA 111.9 . . ?
C1E C2E H2EB 111.9 . . ?
C3E C2E H2EB 111.9 . . ?
H2EA C2E H2EB 109.6 . . ?
C17 O3 C18 117.0(4) . . ?
C26 N2 C25 117.4(4) . . ?
C26 N2 Cu1 124.3(3) . 4_566 ?
C25 N2 Cu1 118.2(3) . 4_566 ?
C4 C3 C2 120.3(4) . . ?
C4 C3 C17 118.2(4) . . ?
C2 C3 C17 121.5(4) . . ?
C4C C3C C2C 104.9(9) . . ?
C4C C3C H3CA 110.8 . . ?
C2C C3C H3CA 110.8 . . ?
C4C C3C H3CB 110.8 . . ?
C2C C3C H3CB 110.8 . . ?
H3CA C3C H3CB 108.9 . . ?
C4E C3E C2E 107.1(15) . . ?
C4E C3E H3EA 110.3 . . ?
C2E C3E H3EA 110.3 . . ?
C4E C3E H3EB 110.3 . . ?
C2E C3E H3EB 110.3 . . ?
H3EA C3E H3EB 108.5 . . ?
C36 N3 C35 117.8(4) . . ?
C36 N3 Cu1 122.5(3) . 3_666 ?
C35 N3 Cu1 119.6(3) . 3_666 ?
C3 C4 C5 120.1(5) . . ?
C3 C4 H4 119.9 . . ?
C5 C4 H4 119.9 . . ?
C3C C4C O1C 109.9(10) . . ?
C3C C4C H4CA 109.7 . . ?
O1C C4C H4CA 109.7 . . ?
C3C C4C H4CB 109.7 . . ?
O1C C4C H4CB 109.7 . . ?
H4CA C4C H4CB 108.2 . . ?
O1E C4E C3E 108.4(12) . . ?
O1E C4E H4EA 110.0 . . ?
C3E C4E H4EA 110.0 . . ?
O1E C4E H4EB 110.0 . . ?
C3E C4E H4EB 110.0 . . ?
H4EA C4E H4EB 108.4 . . ?
C27 O5 C28 116.0(4) . . ?
O8 N4 O9 123.7(8) . . ?
O8 N4 O7 119.9(7) . . ?
O9 N4 O7 116.4(6) . . ?
N4 O7 Cu1 108.1(4) . . ?
O9' N4' O7' 144(9) . . ?
O9' N4' O8' 102(4) . . ?
O7' N4' O8' 112(6) . . ?
N4' O7' Cu1 131(5) . . ?
O10 N5 O12 123.0(6) . . ?
O10 N5 O11 120.2(5) . . ?
O12 N5 O11 116.7(6) . . ?
N5 O11 Cu1 117.5(4) . . ?
C6 C5 C4 119.7(5) . . ?
C6 C5 C27 121.4(5) . . ?
C4 C5 C27 118.8(4) . . ?
C1 C6 C5 120.3(4) . . ?
C1 C6 H6 119.9 . . ?
C5 C6 H6 119.9 . . ?
O2 C7 O1 123.4(4) . . ?
O2 C7 C1 125.9(4) . . ?
O1 C7 C1 110.7(4) . . ?
C9 C8 O1 119.6(4) . . ?
C9 C8 C13 122.6(4) . . ?
O1 C8 C13 117.6(4) . . ?
C8 C9 C10 119.5(5) . . ?
C8 C9 H9 120.3 . . ?
C10 C9 H9 120.3 . . ?
C11 C10 C9 120.8(5) . . ?
C11 C10 H10 119.6 . . ?
C9 C10 H10 119.6 . . ?
O7' Cu1 N1 91.8(9) . . ?
O7 Cu1 N1 88.21(17) . . ?
N2 Cu1 N1 176.85(17) 4_665 . ?
N2 Cu1 N3 87.60(16) 4_665 3_666 ?
N1 Cu1 N3 93.19(16) . 3_666 ?
N2 Cu1 O11 93.22(16) 4_665 . ?
N1 Cu1 O11 83.70(16) . . ?
N3 Cu1 O11 92.75(16) 3_666 . ?
C7 O1 C8 119.3(4) . . ?
C4A O1A C1A 104.0(14) . . ?
O1A C1A C2A 110.9(10) . . ?
O1A C1A H1AA 109.5 . . ?
C2A C1A H1AA 109.5 . . ?
O1A C1A H1AB 109.5 . . ?
C2A C1A H1AB 109.5 . . ?
H1AA C1A H1AB 108.0 . . ?
C3A C2A C1A 100.3(9) . . ?
C3A C2A H2AA 111.7 . . ?
C1A C2A H2AA 111.7 . . ?
C3A C2A H2AB 111.7 . . ?
C1A C2A H2AB 111.7 . . ?
H2AA C2A H2AB 109.5 . . ?
C4A C3A C2A 100.5(8) . . ?
C4A C3A H3AA 111.7 . . ?
C2A C3A H3AA 111.7 . . ?
C4A C3A H3AB 111.7 . . ?
C2A C3A H3AB 111.7 . . ?
H3AA C3A H3AB 109.4 . . ?
O1A C4A C3A 107.4(9) . . ?
O1A C4A H4AA 110.2 . . ?
C3A C4A H4AA 110.2 . . ?
O1A C4A H4AB 110.2 . . ?
C3A C4A H4AB 110.2 . . ?
H4AA C4A H4AB 108.5 . . ?
C8A O2A C5A 104.2(11) . . ?
C6A C5A O2A 96.6(11) . . ?
C6A C5A H5AA 112.4 . . ?
O2A C5A H5AA 112.4 . . ?
C6A C5A H5AB 112.4 . . ?
O2A C5A H5AB 112.4 . . ?
H5AA C5A H5AB 110.0 . . ?
C7A C6A C5A 101.0(8) . . ?
C7A C6A H6AA 111.6 . . ?
C5A C6A H6AA 111.6 . . ?
C7A C6A H6AB 111.6 . . ?
C5A C6A H6AB 111.6 . . ?
H6AA C6A H6AB 109.4 . . ?
C8A C7A C6A 115.2(15) . . ?
C8A C7A H7AA 108.5 . . ?
C6A C7A H7AA 108.5 . . ?
C8A C7A H7AB 108.5 . . ?
C6A C7A H7AB 108.5 . . ?
H7AA C7A H7AB 107.5 . . ?
C7A C8A O2A 99.8(12) . . ?
C7A C8A H8AA 111.8 . . ?
O2A C8A H8AA 111.8 . . ?
C7A C8A H8AB 111.8 . . ?
O2A C8A H8AB 111.8 . . ?
H8AA C8A H8AB 109.5 . . ?
C1B O1B C4B 104.8(19) . . ?
O1B C1B C2B 106.5(9) . . ?
O1B C1B H1BA 110.4 . . ?
C2B C1B H1BA 110.4 . . ?
O1B C1B H1BB 110.4 . . ?
C2B C1B H1BB 110.4 . . ?
H1BA C1B H1BB 108.6 . . ?
C1B C2B C3B 102.0(8) . . ?
C1B C2B H2B1 111.4 . . ?
C3B C2B H2B1 111.4 . . ?
C1B C2B H2B2 111.4 . . ?
C3B C2B H2B2 111.4 . . ?
H2B1 C2B H2B2 109.2 . . ?
C4B C3B C2B 94(3) . . ?
C4B C3B H3B1 112.9 . . ?
C2B C3B H3B1 112.9 . . ?
C4B C3B H3B2 112.9 . . ?
C2B C3B H3B2 112.9 . . ?
H3B1 C3B H3B2 110.4 . . ?
O1B C4B C3B 105.4(10) . . ?
O1B C4B H4BA 110.7 . . ?
C3B C4B H4BA 110.7 . . ?
O1B C4B H4BB 110.7 . . ?
C3B C4B H4BB 110.7 . . ?
H4BA C4B H4BB 108.8 . . ?
C8B O2B C5B 92(3) . . ?
O2B C5B C6B 115(3) . . ?
O2B C5B H5B1 108.4 . . ?
C6B C5B H5B1 108.4 . . ?
O2B C5B H5B2 108.4 . . ?
C6B C5B H5B2 108.4 . . ?
H5B1 C5B H5B2 107.5 . . ?
C7B C6B C5B 112(4) . . ?
C7B C6B H6B1 109.1 . . ?
C5B C6B H6B1 109.1 . . ?
C7B C6B H6B2 109.1 . . ?
C5B C6B H6B2 109.1 . . ?
H6B1 C6B H6B2 107.9 . . ?
C6B C7B C8B 85(3) . . ?
C6B C7B H7B1 114.5 . . ?
C8B C7B H7B1 114.5 . . ?
C6B C7B H7B2 114.5 . . ?
C8B C7B H7B2 114.5 . . ?
H7B1 C7B H7B2 111.6 . . ?
O2B C8B C7B 115(3) . . ?
O2B C8B H8B1 108.4 . . ?
C7B C8B H8B1 108.4 . . ?
O2B C8B H8B2 108.4 . . ?
C7B C8B H8B2 108.4 . . ?
H8B1 C8B H8B2 107.5 . . ?
C1C O1C C4C 104.7(7) . . ?
C4D O1D C1D 110.1(8) . . ?
O1D C1D C2D 105.5(9) . . ?
O1D C1D H1D1 110.6 . . ?
C2D C1D H1D1 110.6 . . ?
O1D C1D H1D2 110.6 . . ?
C2D C1D H1D2 110.6 . . ?
H1D1 C1D H1D2 108.8 . . ?
C3D C2D C1D 102.2(8) . . ?
C3D C2D H2D1 111.3 . . ?
C1D C2D H2D1 111.3 . . ?
C3D C2D H2D2 111.3 . . ?
C1D C2D H2D2 111.3 . . ?
H2D1 C2D H2D2 109.2 . . ?
C2D C3D C4D 101.4(17) . . ?
C2D C3D H3D1 111.5 . . ?
C4D C3D H3D1 111.5 . . ?
C2D C3D H3D2 111.5 . . ?
C4D C3D H3D2 111.5 . . ?
H3D1 C3D H3D2 109.3 . . ?
O1D C4D C3D 105.5(8) . . ?
O1D C4D H4D1 110.6 . . ?
C3D C4D H4D1 110.6 . . ?
O1D C4D H4D2 110.6 . . ?
C3D C4D H4D2 110.6 . . ?
H4D1 C4D H4D2 108.8 . . ?
C8D O2D C5D 103(3) . . ?
O2D C5D C6D 111(2) . . ?
O2D C5D H5D1 109.3 . . ?
C6D C5D H5D1 109.3 . . ?
O2D C5D H5D2 109.3 . . ?
C6D C5D H5D2 109.3 . . ?
H5D1 C5D H5D2 108.0 . . ?
C7D C6D C5D 101.4(9) . . ?
C7D C6D H6D1 111.5 . . ?
C5D C6D H6D1 111.5 . . ?
C7D C6D H6D2 111.5 . . ?
C5D C6D H6D2 111.5 . . ?
H6D1 C6D H6D2 109.3 . . ?
C6D C7D C8D 101.6(9) . . ?
C6D C7D H7D1 111.4 . . ?
C8D C7D H7D1 111.4 . . ?
C6D C7D H7D2 111.4 . . ?
C8D C7D H7D2 111.4 . . ?
H7D1 C7D H7D2 109.3 . . ?
O2D C8D C7D 107(3) . . ?
O2D C8D H8D1 110.3 . . ?
C7D C8D H8D1 110.3 . . ?
O2D C8D H8D2 110.3 . . ?
C7D C8D H8D2 110.3 . . ?
H8D1 C8D H8D2 108.5 . . ?
C1E O1E C4E 106.2(14) . . ?
C16 N1 C15 117.9(4) . . ?
C16 N1 Cu1 118.5(3) . . ?
C15 N1 Cu1 123.4(3) . . ?
C10 C11 C12 120.0(5) . . ?
C10 C11 H11 120.0 . . ?
C12 C11 H11 120.0 . . ?
C16 C12 C11 123.0(4) . . ?
C16 C12 C13 117.1(4) . . ?
C11 C12 C13 120.0(4) . . ?
C14 C13 C8 125.0(4) . . ?
C14 C13 C12 118.0(4) . . ?
C8 C13 C12 117.1(4) . . ?
C15 C14 C13 120.2(4) . . ?
C15 C14 H14 119.9 . . ?
C13 C14 H14 119.9 . . ?
C14 C15 N1 122.9(5) . . ?
C14 C15 H15 118.6 . . ?
N1 C15 H15 118.6 . . ?
N1 C16 C12 124.0(4) . . ?
N1 C16 H16 118.0 . . ?
C12 C16 H16 118.0 . . ?
O4 C17 O3 123.9(5) . . ?
O4 C17 C3 123.0(5) . . ?
O3 C17 C3 113.1(4) . . ?
C19 C18 C23 121.6(5) . . ?
C19 C18 O3 118.5(4) . . ?
C23 C18 O3 119.8(4) . . ?
C18 C19 C20 120.4(5) . . ?
C18 C19 H19 119.8 . . ?
C20 C19 H19 119.8 . . ?
C21 C20 C19 119.5(5) . . ?
C21 C20 H20 120.2 . . ?
C19 C20 H20 120.2 . . ?
C20 C21 C22 121.4(5) . . ?
C20 C21 H21 119.3 . . ?
C22 C21 H21 119.3 . . ?
C21 C22 C26 122.8(5) . . ?
C21 C22 C23 119.7(4) . . ?
C26 C22 C23 117.5(4) . . ?
C18 C23 C22 117.3(4) . . ?
C18 C23 C24 125.1(5) . . ?
C22 C23 C24 117.6(4) . . ?
C25 C24 C23 119.5(5) . . ?
C25 C24 H24 120.3 . . ?
C23 C24 H24 120.3 . . ?
C24 C25 N2 123.6(5) . . ?
C24 C25 H25 118.2 . . ?
N2 C25 H25 118.2 . . ?
N2 C26 C22 124.3(5) . . ?
N2 C26 H26 117.9 . . ?
C22 C26 H26 117.9 . . ?
O6 C27 O5 123.1(5) . . ?
O6 C27 C5 125.9(5) . . ?
O5 C27 C5 111.0(4) . . ?
C29 C28 O5 118.9(5) . . ?
C29 C28 C33 121.7(5) . . ?
O5 C28 C33 119.2(4) . . ?
C28 C29 C30 120.0(5) . . ?
C28 C29 H29 120.0 . . ?
C30 C29 H29 120.0 . . ?
C31 C30 C29 121.1(5) . . ?
C31 C30 H30 119.5 . . ?
C29 C30 H30 119.5 . . ?
C30 C31 C32 120.0(5) . . ?
C30 C31 H31 120.0 . . ?
C32 C31 H31 120.0 . . ?
C31 C32 C36 123.2(5) . . ?
C31 C32 C33 119.9(5) . . ?
C36 C32 C33 117.0(5) . . ?
C28 C33 C34 125.2(5) . . ?
C28 C33 C32 117.2(4) . . ?
C34 C33 C32 117.5(4) . . ?
C35 C34 C33 120.0(5) . . ?
C35 C34 H34 120.0 . . ?
C33 C34 H34 120.0 . . ?
C34 C35 N3 123.2(5) . . ?
C34 C35 H35 118.4 . . ?
N3 C35 H35 118.4 . . ?
N3 C36 C32 124.4(5) . . ?
N3 C36 H36 117.8 . . ?
C32 C36 H36 117.8 . . ?
C6 C1 C2 120.2(4) . . ?
C6 C1 C7 120.4(4) . . ?
C2 C1 C7 119.3(4) . . ?

loop_
_geom_bond_atom_site_label_1
_geom_bond_atom_site_label_2
_geom_bond_distance
_geom_bond_site_symmetry_2
_geom_bond_publ_flag
C1C O1C 1.379(10) . ?
C1C C2C 1.473(11) . ?
C1C H1CA 0.9900 . ?
C1C H1CB 0.9900 . ?
C1E O1E 1.322(15) . ?
C1E C2E 1.50(2) . ?
C1E H1EA 0.9900 . ?
C1E H1EB 0.9900 . ?
C2 C1 1.387(6) . ?
C2 C3 1.394(7) . ?
C2 H2 0.9500 . ?
C2C C3C 1.470(12) . ?
C2C H2CA 0.9900 . ?
C2C H2CB 0.9900 . ?
C2E C3E 1.51(2) . ?
C2E H2EA 0.9900 . ?
C2E H2EB 0.9900 . ?
O3 C17 1.356(6) . ?
O3 C18 1.414(6) . ?
N2 C26 1.311(6) . ?
N2 C25 1.378(6) . ?
N2 Cu1 2.016(4) 4_566 ?
C3 C4 1.375(7) . ?
C3 C17 1.486(7) . ?
C3C C4C 1.418(14) . ?
C3C H3CA 0.9900 . ?
C3C H3CB 0.9900 . ?
C3E C4E 1.464(19) . ?
C3E H3EA 0.9900 . ?
C3E H3EB 0.9900 . ?
O4 C17 1.206(6) . ?
N3 C36 1.304(6) . ?
N3 C35 1.371(6) . ?
N3 Cu1 2.051(4) 3_666 ?
C4 C5 1.383(7) . ?
C4 H4 0.9500 . ?
C4C O1C 1.433(13) . ?
C4C H4CA 0.9900 . ?
C4C H4CB 0.9900 . ?
C4E O1E 1.442(16) . ?
C4E H4EA 0.9900 . ?
C4E H4EB 0.9900 . ?
O5 C27 1.373(6) . ?
O5 C28 1.401(6) . ?
N4 O8 1.215(8) . ?
N4 O9 1.263(9) . ?
N4 O7 1.264(9) . ?
O7 Cu1 2.009(5) . ?
N4' O9' 1.17(6) . ?
N4' O7' 1.200(11) . ?
N4' O8' 1.47(8) . ?
O7' Cu1 1.78(4) . ?
N5 O10 1.231(7) . ?
N5 O12 1.246(7) . ?
N5 O11 1.249(6) . ?
O11 Cu1 2.219(4) . ?
C5 C6 1.382(7) . ?
C5 C27 1.473(7) . ?
O6 C27 1.196(6) . ?
C6 C1 1.378(7) . ?
C6 H6 0.9500 . ?
C7 O2 1.197(6) . ?
C7 O1 1.343(6) . ?
C7 C1 1.481(7) . ?
C8 C9 1.347(7) . ?
C8 O1 1.407(5) . ?
C8 C13 1.411(7) . ?
C9 C10 1.403(8) . ?
C9 H9 0.9500 . ?
C10 C11 1.358(7) . ?
C10 H10 0.9500 . ?
Cu1 N1 2.020(4) . ?
O1A C4A 1.422(10) . ?
O1A C1A 1.455(10) . ?
C1A C2A 1.542(10) . ?
C1A H1AA 0.9900 . ?
C1A H1AB 0.9900 . ?
C2A C3A 1.539(10) . ?
C2A H2AA 0.9900 . ?
C2A H2AB 0.9900 . ?
C3A C4A 1.528(10) . ?
C3A H3AA 0.9900 . ?
C3A H3AB 0.9900 . ?
C4A H4AA 0.9900 . ?
C4A H4AB 0.9900 . ?
O2A C8A 1.401(10) . ?
O2A C5A 1.66(3) . ?
C5A C6A 1.532(10) . ?
C5A H5AA 0.9900 . ?
C5A H5AB 0.9900 . ?
C6A C7A 1.526(10) . ?
C6A H6AA 0.9900 . ?
C6A H6AB 0.9900 . ?
C7A C8A 1.27(2) . ?
C7A H7AA 0.9900 . ?
C7A H7AB 0.9900 . ?
C8A H8AA 0.9900 . ?
C8A H8AB 0.9900 . ?
O1B C1B 1.441(10) . ?
O1B C4B 1.445(11) . ?
C1B C2B 1.525(10) . ?
C1B H1BA 0.9900 . ?
C1B H1BB 0.9900 . ?
C2B C3B 1.539(10) . ?
C2B H2B1 0.9900 . ?
C2B H2B2 0.9900 . ?
C3B C4B 1.536(11) . ?
C3B H3B1 0.9900 . ?
C3B H3B2 0.9900 . ?
C4B H4BA 0.9900 . ?
C4B H4BB 0.9900 . ?
O2B C8B 1.442(10) . ?
O2B C5B 1.447(11) . ?
C5B C6B 1.545(10) . ?
C5B H5B1 0.9900 . ?
C5B H5B2 0.9900 . ?
C6B C7B 1.535(10) . ?
C6B H6B1 0.9900 . ?
C6B H6B2 0.9900 . ?
C7B C8B 1.80(5) . ?
C7B H7B1 0.9900 . ?
C7B H7B2 0.9900 . ?
C8B H8B1 0.9900 . ?
C8B H8B2 0.9900 . ?
O1D C4D 1.445(10) . ?
O1D C1D 1.450(10) . ?
C1D C2D 1.534(10) . ?
C1D H1D1 0.9900 . ?
C1D H1D2 0.9900 . ?
C2D C3D 1.531(10) . ?
C2D H2D1 0.9900 . ?
C2D H2D2 0.9900 . ?
C3D C4D 1.538(10) . ?
C3D H3D1 0.9900 . ?
C3D H3D2 0.9900 . ?
C4D H4D1 0.9900 . ?
C4D H4D2 0.9900 . ?
O2D C8D 1.441(10) . ?
O2D C5D 1.463(10) . ?
C5D C6D 1.535(10) . ?
C5D H5D1 0.9900 . ?
C5D H5D2 0.9900 . ?
C6D C7D 1.531(10) . ?
C6D H6D1 0.9900 . ?
C6D H6D2 0.9900 . ?
C7D C8D 1.537(10) . ?
C7D H7D1 0.9900 . ?
C7D H7D2 0.9900 . ?
C8D H8D1 0.9900 . ?
C8D H8D2 0.9900 . ?
N1 C16 1.314(6) . ?
N1 C15 1.367(6) . ?
C11 C12 1.411(7) . ?
C11 H11 0.9500 . ?
C12 C16 1.407(7) . ?
C12 C13 1.414(6) . ?
C13 C14 1.401(7) . ?
C14 C15 1.344(7) . ?
C14 H14 0.9500 . ?
C15 H15 0.9500 . ?
C16 H16 0.9500 . ?
C18 C19 1.346(7) . ?
C18 C23 1.408(7) . ?
C19 C20 1.401(7) . ?
C19 H19 0.9500 . ?
C20 C21 1.353(7) . ?
C20 H20 0.9500 . ?
C21 C22 1.387(7) . ?
C21 H21 0.9500 . ?
C22 C26 1.412(7) . ?
C22 C23 1.415(7) . ?
C23 C24 1.424(7) . ?
C24 C25 1.346(7) . ?
C24 H24 0.9500 . ?
C25 H25 0.9500 . ?
C26 H26 0.9500 . ?
C28 C29 1.359(7) . ?
C28 C33 1.405(7) . ?
C29 C30 1.385(8) . ?
C29 H29 0.9500 . ?
C30 C31 1.358(8) . ?
C30 H30 0.9500 . ?
C31 C32 1.402(7) . ?
C31 H31 0.9500 . ?
C32 C36 1.405(7) . ?
C32 C33 1.424(7) . ?
C33 C34 1.408(7) . ?
C34 C35 1.339(7) . ?
C34 H34 0.9500 . ?
C35 H35 0.9500 . ?
C36 H36 0.9500 . ?

loop_
_geom_torsion_atom_site_label_1
_geom_torsion_atom_site_label_2
_geom_torsion_atom_site_label_3
_geom_torsion_atom_site_label_4
_geom_torsion
_geom_torsion_site_symmetry_1
_geom_torsion_site_symmetry_2
_geom_torsion_site_symmetry_3
_geom_torsion_site_symmetry_4
_geom_torsion_publ_flag
O1C C1C C2C C3C -24.7(11) . . . . ?
O1E C1E C2E C3E 21(2) . . . . ?
C1 C2 C3 C4 5.0(7) . . . . ?
C1 C2 C3 C17 -174.7(5) . . . . ?
C1C C2C C3C C4C 9.1(12) . . . . ?
C1E C2E C3E C4E -11(2) . . . . ?
C2 C3 C4 C5 -2.8(8) . . . . ?
C17 C3 C4 C5 176.9(5) . . . . ?
C2C C3C C4C O1C 8.9(14) . . . . ?
C2E C3E C4E O1E 0(2) . . . . ?
O8 N4 O7 Cu1 176.5(7) . . . . ?
O9 N4 O7 Cu1 -5.6(10) . . . . ?
O9' N4' O7' Cu1 -163(10) . . . . ?
O8' N4' O7' Cu1 -4(10) . . . . ?
O10 N5 O11 Cu1 24.3(6) . . . . ?
O12 N5 O11 Cu1 -158.8(4) . . . . ?
C3 C4 C5 C6 -1.2(8) . . . . ?
C3 C4 C5 C27 175.7(5) . . . . ?
C4 C5 C6 C1 3.0(7) . . . . ?
C27 C5 C6 C1 -173.8(5) . . . . ?
O1 C8 C9 C10 172.6(5) . . . . ?
C13 C8 C9 C10 -1.4(8) . . . . ?
C8 C9 C10 C11 -0.4(9) . . . . ?
N4' O7' Cu1 N2 -99(6) . . . 4_665 ?
N4' O7' Cu1 N1 80(6) . . . . ?
N4' O7' Cu1 N3 174(6) . . . 3_666 ?
O2 C7 O1 C8 -2.3(7) . . . . ?
C1 C7 O1 C8 175.8(4) . . . . ?
C9 C8 O1 C7 101.8(5) . . . . ?
C13 C8 O1 C7 -83.9(5) . . . . ?
C4A O1A C1A C2A -8(4) . . . . ?
O1A C1A C2A C3A -17(4) . . . . ?
C1A C2A C3A C4A 33(3) . . . . ?
C1A O1A C4A C3A 32(3) . . . . ?
C2A C3A C4A O1A -42(2) . . . . ?
C8A O2A C5A C6A 37(2) . . . . ?
O2A C5A C6A C7A -12(2) . . . . ?
C5A C6A C7A C8A -18(3) . . . . ?
C6A C7A C8A O2A 43(2) . . . . ?
C5A O2A C8A C7A -48(2) . . . . ?
C4B O1B C1B C2B -3(4) . . . . ?
O1B C1B C2B C3B -29(3) . . . . ?
C1B C2B C3B C4B 46(3) . . . . ?
C1B O1B C4B C3B 35(5) . . . . ?
C2B C3B C4B O1B -50(4) . . . . ?
C8B O2B C5B C6B -27(5) . . . . ?
O2B C5B C6B C7B 1(7) . . . . ?
C5B C6B C7B C8B 21(5) . . . . ?
C5B O2B C8B C7B 45(4) . . . . ?
C6B C7B C8B O2B -44(4) . . . . ?
C2C C1C O1C C4C 29.8(12) . . . . ?
C3C C4C O1C C1C -24.5(14) . . . . ?
C4D O1D C1D C2D -11(4) . . . . ?
O1D C1D C2D C3D 31(3) . . . . ?
C1D C2D C3D C4D -38(4) . . . . ?
C1D O1D C4D C3D -14(5) . . . . ?
C2D C3D C4D O1D 33(5) . . . . ?
C8D O2D C5D C6D -12(5) . . . . ?
O2D C5D C6D C7D -12(5) . . . . ?
C5D C6D C7D C8D 30(4) . . . . ?
C5D O2D C8D C7D 32(3) . . . . ?
C6D C7D C8D O2D -40(3) . . . . ?
C2E C1E O1E C4E -22(2) . . . . ?
C3E C4E O1E C1E 13.1(19) . . . . ?
C9 C10 C11 C12 1.1(9) . . . . ?
C10 C11 C12 C16 -179.1(5) . . . . ?
C10 C11 C12 C13 -0.2(8) . . . . ?
C9 C8 C13 C14 -178.8(5) . . . . ?
O1 C8 C13 C14 7.1(7) . . . . ?
C9 C8 C13 C12 2.3(7) . . . . ?
O1 C8 C13 C12 -171.8(4) . . . . ?
C16 C12 C13 C14 -1.5(7) . . . . ?
C11 C12 C13 C14 179.5(5) . . . . ?
C16 C12 C13 C8 177.6(4) . . . . ?
C11 C12 C13 C8 -1.5(7) . . . . ?
C8 C13 C14 C15 -179.1(5) . . . . ?
C12 C13 C14 C15 -0.1(7) . . . . ?
C13 C14 C15 N1 1.7(8) . . . . ?
C16 N1 C15 C14 -1.5(8) . . . . ?
Cu1 N1 C15 C14 172.3(4) . . . . ?
C15 N1 C16 C12 -0.2(8) . . . . ?
Cu1 N1 C16 C12 -174.4(4) . . . . ?
C11 C12 C16 N1 -179.3(5) . . . . ?
C13 C12 C16 N1 1.7(7) . . . . ?
C18 O3 C17 O4 -1.7(7) . . . . ?
C18 O3 C17 C3 -179.6(4) . . . . ?
C4 C3 C17 O4 -26.3(8) . . . . ?
C2 C3 C17 O4 153.3(5) . . . . ?
C4 C3 C17 O3 151.5(5) . . . . ?
C2 C3 C17 O3 -28.8(7) . . . . ?
C17 O3 C18 C19 -109.2(5) . . . . ?
C17 O3 C18 C23 73.3(6) . . . . ?
C23 C18 C19 C20 -0.2(8) . . . . ?
O3 C18 C19 C20 -177.7(5) . . . . ?
C18 C19 C20 C21 -0.8(8) . . . . ?
C19 C20 C21 C22 0.9(8) . . . . ?
C20 C21 C22 C26 -179.4(5) . . . . ?
C20 C21 C22 C23 -0.2(8) . . . . ?
C19 C18 C23 C22 0.9(7) . . . . ?
O3 C18 C23 C22 178.4(4) . . . . ?
C19 C18 C23 C24 -178.3(5) . . . . ?
O3 C18 C23 C24 -0.9(8) . . . . ?
C21 C22 C23 C18 -0.7(7) . . . . ?
C26 C22 C23 C18 178.5(5) . . . . ?
C21 C22 C23 C24 178.6(5) . . . . ?
C26 C22 C23 C24 -2.2(7) . . . . ?
C18 C23 C24 C25 -179.8(5) . . . . ?
C22 C23 C24 C25 0.9(8) . . . . ?
C23 C24 C25 N2 0.2(8) . . . . ?
C26 N2 C25 C24 0.1(8) . . . . ?
Cu1 N2 C25 C24 -177.5(4) 4_566 . . . ?
C25 N2 C26 C22 -1.5(8) . . . . ?
Cu1 N2 C26 C22 175.9(4) 4_566 . . . ?
C21 C22 C26 N2 -178.2(5) . . . . ?
C23 C22 C26 N2 2.6(8) . . . . ?
C28 O5 C27 O6 1.6(8) . . . . ?
C28 O5 C27 C5 -178.3(4) . . . . ?
C6 C5 C27 O6 153.8(6) . . . . ?
C4 C5 C27 O6 -23.0(9) . . . . ?
C6 C5 C27 O5 -26.4(7) . . . . ?
C4 C5 C27 O5 156.8(5) . . . . ?
C27 O5 C28 C29 -114.8(6) . . . . ?
C27 O5 C28 C33 69.8(6) . . . . ?
O5 C28 C29 C30 -177.1(5) . . . . ?
C33 C28 C29 C30 -1.8(9) . . . . ?
C28 C29 C30 C31 -0.4(10) . . . . ?
C29 C30 C31 C32 0.7(10) . . . . ?
C30 C31 C32 C36 -178.9(6) . . . . ?
C30 C31 C32 C33 1.1(9) . . . . ?
C29 C28 C33 C34 -176.1(5) . . . . ?
O5 C28 C33 C34 -0.9(8) . . . . ?
C29 C28 C33 C32 3.5(8) . . . . ?
O5 C28 C33 C32 178.7(4) . . . . ?
C31 C32 C33 C28 -3.1(7) . . . . ?
C36 C32 C33 C28 176.9(5) . . . . ?
C31 C32 C33 C34 176.5(5) . . . . ?
C36 C32 C33 C34 -3.5(7) . . . . ?
C28 C33 C34 C35 -177.9(5) . . . . ?
C32 C33 C34 C35 2.5(7) . . . . ?
C33 C34 C35 N3 0.4(8) . . . . ?
C36 N3 C35 C34 -2.1(8) . . . . ?
Cu1 N3 C35 C34 173.8(4) 3_666 . . . ?
C35 N3 C36 C32 0.9(7) . . . . ?
Cu1 N3 C36 C32 -174.9(4) 3_666 . . . ?
C31 C32 C36 N3 -178.1(5) . . . . ?
C33 C32 C36 N3 1.9(8) . . . . ?
C5 C6 C1 C2 -0.8(7) . . . . ?
C5 C6 C1 C7 176.7(5) . . . . ?
C3 C2 C1 C6 -3.2(7) . . . . ?
C3 C2 C1 C7 179.4(4) . . . . ?
O2 C7 C1 C6 178.3(5) . . . . ?
O1 C7 C1 C6 0.2(6) . . . . ?
O2 C7 C1 C2 -4.2(8) . . . . ?
O1 C7 C1 C2 177.7(4) . . . . ?
